data_1558287
loop_
_publ_author_name
'Larsen, Erik'
'Larsen, Sine'
'Paulsen, Gudrun B.'
'Springborg, Johan'
'Wang, Dong-Ni'

_publ_section_title
;
 Base Hydrolysis of
 (1,4,7-Triazacyclononane)(3-thiapentane-1,5-diamine)cobalt(III) and the
 Crystal and Molecular Structure of Sodium
 Tri-mu-hydroxobis{1,4,7-triazacyclononanecobalt(III)} Dichloride
 Diperchlorate Dihydrate Isolated from the Reaction
;
_journal_name_full 'Acta Chemica Scandinavica'
_journal_page_first 107
_journal_page_last 112
_journal_paper_doi 10.3891/acta.chem.scand.48-0107
_journal_volume 48
_journal_year 1994
_chemical_formula_sum 'C12 H37 Cl4 Co2 N6 Na O13'
_chemical_formula_weight 756.13
_chemical_name_common
;
Sodium Tri-mu-hydroxobis{1,4,7-triazacyclononanecobalt(III)} 
Dichloride Diperchlorate Dihydrate
;
_space_group_IT_number 14
_space_group_name_Hall '-P 2ybc'
_space_group_name_H-M_alt 'P 1 21/c 1'
_symmetry_cell_setting monoclinic
_symmetry_Int_Tables_number 14
_symmetry_space_group_name_Hall '-P 2ybc'
_symmetry_space_group_name_H-M 'P 1 21/c 1'
_cell_angle_alpha 90.
_cell_angle_beta 93.41(3)
_cell_angle_gamma 90.
_cell_formula_units_Z 4
_cell_length_a 7.235(5)
_cell_length_b 17.662(2)
_cell_length_c 20.870(6)
_cell_volume 2662(2)
_diffrn_ambient_temperature 122
_diffrn_radiation_probe x-ray
_diffrn_radiation_type MoK\a
_diffrn_radiation_wavelength 0.71073
_exptl_absorpt_coefficient_mu 1.734
_exptl_crystal_density_diffrn 1.886
_exptl_crystal_F_000 1552
_refine_ls_number_parameters 343
_refine_ls_number_reflns 4938
_refine_ls_R_factor_gt 0.064
_refine_ls_wR_factor_gt 0.092
_cod_data_source_file Acta-Chem-Scand-1994-48-107.cif
_cod_data_source_block 1
_cod_original_cell_volume 2662(3)
_cod_original_sg_symbol_H-M 'P 21/c'
_cod_database_code 1558287

loop_
_space_group_symop_id
_space_group_symop_operation_xyz
1 x,y,z
2 -x,1/2+y,1/2-z
3 -x,-y,-z
4 x,1/2-y,1/2+z

loop_
_atom_site_label
_atom_site_type_symbol
_atom_site_thermal_displace_type
_atom_site_fract_x
_atom_site_fract_y
_atom_site_fract_z
_atom_site_occupancy
_atom_site_U_iso_or_equiv
_atom_site_calc_flag
_atom_site_refinement_flags
_atom_site_disorder_assembly
_atom_site_disorder_group
Co1 Co Uiso 0.45480(10) 0.37627(4) 0.31141(4) 1.000 0.0095(1) . . . .
Co2 Co Uiso 0.41550(10) 0.37431(4) 0.18922(4) 1.000 0.0094(1) . . . .
Cl1 Cl Uiso 0.9485(2) 0.62055(9) 0.08473(7) 1.000 0.0234(4) . . . .
Cl2 Cl Uiso 1.0543(2) 0.63373(8) 0.42653(7) 1.000 0.0163(3) . . . .
Cl3 Cl Uiso -0.0864(2) 0.28860(8) 0.23837(8) 1.000 0.0162(3) . . . .
Cl4 Cl Uiso 1.3602(2) 0.58473(8) 0.24862(9) 1.000 0.0219(4) . . . .
Oa O Uiso 0.5668(5) 0.4363(2) 0.2474(2) 1.000 0.0122(9) . . . .
Ob O Uiso 0.4939(5) 0.2978(2) 0.2498(2) 1.000 0.0117(9) . . . .
Oc O Uiso 0.2431(5) 0.3936(2) 0.2538(2) 1.000 0.0112(9) . . . .
N11 N Uiso 0.6803(6) 0.3596(3) 0.3627(2) 1.000 0.0136(10) . . . .
N12 N Uiso 0.4058(6) 0.4596(3) 0.3680(2) 1.000 0.0120(10) . . . .
N13 N Uiso 0.3335(6) 0.3112(3) 0.3710(2) 1.000 0.0129(10) . . . .
N21 N Uiso 0.6069(6) 0.3621(3) 0.1302(2) 1.000 0.0124(10) . . . .
N22 N Uiso 0.3155(7) 0.4539(3) 0.1336(2) 1.000 0.0134(10) . . . .
N23 N Uiso 0.2694(7) 0.3028(3) 0.1371(2) 1.000 0.0136(10) . . . .
O11 O Uiso 0.9420(7) 0.7002(3) 0.0947(3) 1.000 0.0342(13) . . . .
C11 C Uiso 0.7151(8) 0.4218(4) 0.4109(3) 1.000 0.0190(13) . . . .
C12 C Uiso 0.5928(8) 0.4892(4) 0.3911(3) 1.000 0.0165(13) . . . .
O12 O Uiso 0.7684(8) 0.5966(4) 0.0578(3) 1.000 0.0431(13) . . . .
C13 C Uiso 0.6667(8) 0.2830(4) 0.3913(3) 1.000 0.0177(13) . . . .
O13 O Uiso 0.9859(9) 0.5813(3) 0.1445(3) 1.000 0.0481(13) . . . .
C14 C Uiso 0.4752(8) 0.2769(4) 0.4174(3) 1.000 0.0190(13) . . . .
O14 O Uiso 1.0873(8) 0.6028(3) 0.0414(3) 1.000 0.0405(13) . . . .
C15 C Uiso 0.2909(8) 0.4338(3) 0.4210(3) 1.000 0.0152(13) . . . .
C16 C Uiso 0.1964(8) 0.3594(3) 0.4010(3) 1.000 0.0152(13) . . . .
C21 C Uiso 0.6327(7) 0.4379(3) 0.1015(3) 1.000 0.0152(13) . . . .
C22 C Uiso 0.4456(8) 0.4703(3) 0.0820(3) 1.000 0.0165(13) . . . .
C23 C Uiso 0.5536(8) 0.3009(3) 0.0815(3) 1.000 0.0152(13) . . . .
C24 C Uiso 0.4064(8) 0.2515(3) 0.1084(3) 1.000 0.0152(13) . . . .
C25 C Uiso 0.1311(7) 0.4261(3) 0.1087(3) 1.000 0.0132(11) . . . .
C26 C Uiso 0.1502(7) 0.3448(3) 0.0875(3) 1.000 0.0136(11) . . . .
O21 O Uiso 0.9600(8) 0.6546(3) 0.3665(2) 1.000 0.0342(13) . . . .
O22 O Uiso 1.2437(7) 0.6136(3) 0.4165(3) 1.000 0.0304(13) . . . .
O23 O Uiso 0.9625(6) 0.5709(3) 0.4540(3) 1.000 0.0244(11) . . . .
O24 O Uiso 1.0498(7) 0.6973(3) 0.4697(2) 1.000 0.0257(11) . . . .
Ow1 O Uiso 0.9373(6) 0.4955(3) 0.2783(3) 1.000 0.0237(11) . . . .
Na Na Uiso 1.0027(4) 0.62780(10) 0.25450(10) 1.000 0.0174(5) . . . .
Ow2 O Uiso 0.7127(6) 0.6749(3) 0.2232(3) 1.000 0.0237(11) . . . .

loop_
_atom_type_symbol
_atom_type_description
_atom_type_scat_dispersion_real
_atom_type_scat_dispersion_imag
_atom_type_scat_source
C C 0.0033 0.0016 ' International Tables Vol C Tables 4.2.6.8 and 6.1.1.4'
Cl Cl 0.1484 0.1585 ' International Tables Vol C Tables 4.2.6.8 and 6.1.1.4'
Co Co 0.3494 0.9721 ' International Tables Vol C Tables 4.2.6.8 and 6.1.1.4'
N N 0.0061 0.0033 ' International Tables Vol C Tables 4.2.6.8 and 6.1.1.4'
Na Na 0.0362 0.0249 ' International Tables Vol C Tables 4.2.6.8 and 6.1.1.4'
O O 0.0106 0.0060 ' International Tables Vol C Tables 4.2.6.8 and 6.1.1.4'

loop_
_geom_angle_atom_site_label_1
_geom_angle_atom_site_label_2
_geom_angle_atom_site_label_3
_geom_angle
_geom_angle_site_symmetry_1
_geom_angle_site_symmetry_2
_geom_angle_site_symmetry_3
_geom_angle_publ_flag
Oa Co1 Ob 81.25(16) . . . yes
Oa Co1 Oc 80.21(17) . . . yes
Oa Co1 N11 95.32(18) . . . yes
Oa Co1 N12 96.02(18) . . . yes
Oa Co1 N13 175.82(18) . . . yes
Ob Co1 Oc 80.75(17) . . . yes
Ob Co1 N11 96.22(19) . . . yes
Ob Co1 N12 175.54(18) . . . yes
Ob Co1 N13 95.27(19) . . . yes
Oc Co1 N11 174.91(18) . . . yes
Oc Co1 N12 95.34(18) . . . yes
Oc Co1 N13 96.99(18) . . . yes
N11 Co1 N12 87.5(2) . . . yes
N11 Co1 N13 87.34(19) . . . yes
N12 Co1 N13 87.3(2) . . . yes
Oa Co2 Ob 81.37(16) . . . yes
Oa Co2 Oc 79.94(17) . . . yes
Oa Co2 N21 93.65(18) . . . yes
Oa Co2 N22 98.24(19) . . . yes
Oa Co2 N23 173.71(19) . . . yes
Ob Co2 Oc 80.85(17) . . . yes
Ob Co2 N21 98.50(19) . . . yes
Ob Co2 N22 174.08(19) . . . yes
Ob Co2 N23 92.35(19) . . . yes
Oc Co2 N21 173.59(19) . . . yes
Oc Co2 N22 93.26(18) . . . yes
Oc Co2 N23 98.87(18) . . . yes
N21 Co2 N22 87.4(2) . . . yes
N21 Co2 N23 87.5(2) . . . yes
N22 Co2 N23 88.0(2) . . . yes
O13 Cl1 O14 109.9(4) . . . yes
O11 Cl1 O14 109.9(3) . . . yes
O11 Cl1 O12 107.9(4) . . . yes
O11 Cl1 O13 110.8(3) . . . yes
O12 Cl1 O13 108.3(4) . . . yes
O12 Cl1 O14 109.9(4) . . . yes
O21 Cl2 O22 110.0(3) . . . yes
O21 Cl2 O24 108.5(3) . . . yes
O22 Cl2 O23 109.6(3) . . . yes
O21 Cl2 O23 109.9(3) . . . yes
O23 Cl2 O24 109.0(3) . . . yes
O22 Cl2 O24 109.9(3) . . . yes
Co1 Oa Co2 82.96(15) . . . yes
Co1 Ob Co2 83.29(15) . . . yes
Co1 Oc Co2 83.32(15) . . . yes
C11 N11 C13 114.2(4) . . . yes
Co1 N11 C11 111.4(4) . . . yes
Co1 N11 C13 106.8(3) . . . yes
Co1 N12 C12 105.5(4) . . . yes
Co1 N12 C15 110.5(4) . . . yes
C12 N12 C15 113.5(4) . . . yes
C14 N13 C16 114.3(4) . . . yes
Co1 N13 C14 109.6(3) . . . yes
Co1 N13 C16 105.8(4) . . . yes
C21 N21 C23 113.9(4) . . . yes
Co2 N21 C23 110.2(3) . . . yes
Co2 N21 C21 105.7(3) . . . yes
Co2 N22 C25 105.4(4) . . . yes
C22 N22 C25 113.7(4) . . . yes
Co2 N22 C22 110.0(4) . . . yes
Co2 N23 C24 105.5(4) . . . yes
Co2 N23 C26 109.7(4) . . . yes
C24 N23 C26 113.0(4) . . . yes
N11 C11 C12 108.6(5) . . . yes
N12 C12 C11 108.2(5) . . . yes
N11 C13 C14 107.0(5) . . . yes
N13 C14 C13 110.1(5) . . . yes
N12 C15 C16 108.7(5) . . . yes
N13 C16 C15 108.1(5) . . . yes
N21 C21 C22 108.7(4) . . . yes
N22 C22 C21 109.0(5) . . . yes
N21 C23 C24 108.6(5) . . . yes
N23 C24 C23 107.3(4) . . . yes
N22 C25 C26 108.7(4) . . . yes
N23 C26 C25 109.0(5) . . . yes

loop_
_geom_bond_atom_site_label_1
_geom_bond_atom_site_label_2
_geom_bond_distance
_geom_bond_site_symmetry_1
_geom_bond_site_symmetry_2
_geom_bond_publ_flag
Co1 Oa 1.922(4) . . yes
Co1 Ob 1.923(4) . . yes
Co1 Oc 1.915(4) . . yes
Co1 N11 1.920(5) . . yes
Co1 N12 1.933(5) . . yes
Co1 N13 1.941(5) . . yes
Co2 Oa 1.927(4) . . yes
Co2 Ob 1.913(4) . . yes
Co2 Oc 1.921(4) . . yes
Co2 N21 1.919(5) . . yes
Co2 N22 1.936(5) . . yes
Co2 N23 1.939(5) . . yes
Cl1 O11 1.423(6) . . yes
Cl1 O12 1.451(6) . . yes
Cl1 O13 1.439(6) . . yes
Cl1 O14 1.426(6) . . yes
Cl2 O22 1.443(5) . . yes
Cl2 O23 1.431(6) . . yes
Cl2 O21 1.439(5) . . yes
Cl2 O24 1.441(5) . . yes
N11 C13 1.484(9) . . yes
N11 C11 1.501(8) . . yes
N12 C12 1.503(8) . . yes
N12 C15 1.494(7) . . yes
N13 C14 1.496(8) . . yes
N13 C16 1.475(7) . . yes
N21 C21 1.483(8) . . yes
N21 C23 1.518(8) . . yes
N22 C22 1.500(8) . . yes
N22 C25 1.486(7) . . yes
N23 C26 1.503(7) . . yes
N23 C24 1.494(8) . . yes
C11 C12 1.526(9) . . no
C13 C14 1.522(8) . . no
C15 C16 1.528(8) . . no
C21 C22 1.503(8) . . no
C23 C24 1.511(8) . . no
C25 C26 1.511(8) . . no

loop_
_geom_torsion_atom_site_label_1
_geom_torsion_atom_site_label_2
_geom_torsion_atom_site_label_3
_geom_torsion_atom_site_label_4
_geom_torsion
_geom_torsion_site_symmetry_1
_geom_torsion_site_symmetry_2
_geom_torsion_site_symmetry_3
_geom_torsion_site_symmetry_4
_geom_torsion_publ_flag
Ob Co1 Oa Co2 40.23(15) . . . . no
Oc Co1 Oa Co2 -41.81(14) . . . . no
N11 Co1 Oa Co2 135.73(18) . . . . no
N12 Co1 Oa Co2 -136.21(16) . . . . no
Oa Co1 Ob Co2 -40.54(15) . . . . no
Oc Co1 Ob Co2 40.87(15) . . . . no
N11 Co1 Ob Co2 -134.99(17) . . . . no
N13 Co1 Ob Co2 137.12(16) . . . . no
Oa Co1 Oc Co2 41.95(14) . . . . no
Ob Co1 Oc Co2 -40.69(15) . . . . no
N12 Co1 Oc Co2 137.15(17) . . . . no
N13 Co1 Oc Co2 -134.92(18) . . . . no
Oa Co1 N11 C11 88.0(4) . . . . no
Oa Co1 N11 C13 -146.7(3) . . . . no
Ob Co1 N11 C11 169.7(4) . . . . no
Ob Co1 N11 C13 -64.9(4) . . . . no
N12 Co1 N11 C11 -7.8(4) . . . . no
N12 Co1 N11 C13 117.5(4) . . . . no
N13 Co1 N11 C11 -95.3(4) . . . . no
N13 Co1 N11 C13 30.1(4) . . . . no
Oa Co1 N12 C12 -65.0(4) . . . . no
Oa Co1 N12 C15 172.0(3) . . . . no
Oc Co1 N12 C12 -145.7(4) . . . . no
Oc Co1 N12 C15 91.3(4) . . . . no
N11 Co1 N12 C12 30.1(4) . . . . no
N11 Co1 N12 C15 -92.9(4) . . . . no
N13 Co1 N12 C12 117.6(4) . . . . no
N13 Co1 N12 C15 -5.5(4) . . . . no
Ob Co1 N13 C14 89.3(4) . . . . no
Ob Co1 N13 C16 -147.1(3) . . . . no
Oc Co1 N13 C14 170.6(4) . . . . no
Oc Co1 N13 C16 -65.8(3) . . . . no
N11 Co1 N13 C14 -6.8(4) . . . . no
N11 Co1 N13 C16 116.9(4) . . . . no
N12 Co1 N13 C14 -94.4(4) . . . . no
N12 Co1 N13 C16 29.3(3) . . . . no
Ob Co2 Oa Co1 -40.46(15) . . . . no
Oc Co2 Oa Co1 41.70(14) . . . . no
N21 Co2 Oa Co1 -138.51(18) . . . . no
N22 Co2 Oa Co1 133.57(17) . . . . no
Oa Co2 Ob Co1 40.40(15) . . . . no
Oc Co2 Ob Co1 -40.71(15) . . . . no
N21 Co2 Ob Co1 132.84(17) . . . . no
N23 Co2 Ob Co1 -139.32(18) . . . . no
Oa Co2 Oc Co1 -41.86(14) . . . . no
Ob Co2 Oc Co1 40.92(15) . . . . no
N22 Co2 Oc Co1 -139.65(18) . . . . no
N23 Co2 Oc Co1 131.88(18) . . . . no
Oa Co2 N21 C21 -68.2(3) . . . . no
Oa Co2 N21 C23 168.2(3) . . . . no
Ob Co2 N21 C21 -150.1(3) . . . . no
Ob Co2 N21 C23 86.4(4) . . . . no
N22 Co2 N21 C21 29.9(3) . . . . no
N22 Co2 N21 C23 -93.7(4) . . . . no
N23 Co2 N21 C21 117.9(3) . . . . no
N23 Co2 N21 C23 -5.6(4) . . . . no
Oa Co2 N22 C22 86.1(4) . . . . no
Oa Co2 N22 C25 -151.0(3) . . . . no
Oc Co2 N22 C22 166.4(4) . . . . no
Oc Co2 N22 C25 -70.7(3) . . . . no
N21 Co2 N22 C22 -7.3(4) . . . . no
N21 Co2 N22 C25 115.7(4) . . . . no
N23 Co2 N22 C22 -94.9(4) . . . . no
N23 Co2 N22 C25 28.1(4) . . . . no
Ob Co2 N23 C24 -68.6(3) . . . . no
Ob Co2 N23 C26 169.5(3) . . . . no
Oc Co2 N23 C24 -149.7(3) . . . . no
Oc Co2 N23 C26 88.4(4) . . . . no
N21 Co2 N23 C24 29.9(4) . . . . no
N21 Co2 N23 C26 -92.1(4) . . . . no
N22 Co2 N23 C24 117.4(4) . . . . no
N22 Co2 N23 C26 -4.6(4) . . . . no
Co1 N11 C11 C12 -16.5(5) . . . . no
C13 N11 C11 C12 -137.6(5) . . . . no
Co1 N11 C13 C14 -46.1(5) . . . . no
C11 N11 C13 C14 77.6(6) . . . . no
Co1 N12 C12 C11 -46.0(5) . . . . no
C15 N12 C12 C11 75.1(6) . . . . no
Co1 N12 C15 C16 -19.1(5) . . . . no
C12 N12 C15 C16 -137.3(5) . . . . no
Co1 N13 C14 C13 -17.8(6) . . . . no
C16 N13 C14 C13 -136.3(5) . . . . no
Co1 N13 C16 C15 -46.4(5) . . . . no
C14 N13 C16 C15 74.3(6) . . . . no
Co2 N21 C21 C22 -46.5(5) . . . . no
C23 N21 C21 C22 74.7(6) . . . . no
Co2 N21 C23 C24 -20.1(5) . . . . no
C21 N21 C23 C24 -138.7(5) . . . . no
Co2 N22 C22 C21 -17.2(5) . . . . no
C25 N22 C22 C21 -135.1(5) . . . . no
Co2 N22 C25 C26 -45.8(5) . . . . no
C22 N22 C25 C26 74.8(6) . . . . no
Co2 N23 C24 C23 -47.6(5) . . . . no
C26 N23 C24 C23 72.2(6) . . . . no
Co2 N23 C26 C25 -20.0(5) . . . . no
C24 N23 C26 C25 -137.4(5) . . . . no
N11 C11 C12 N12 40.9(6) . . . . no
N11 C13 C14 N13 41.8(7) . . . . no
N12 C15 C16 N13 43.3(6) . . . . no
N21 C21 C22 N22 41.8(6) . . . . no
N21 C23 C24 N23 44.3(6) . . . . no
N22 C25 C26 N23 43.6(6) . . . . no
